data_4104987
loop_
_publ_author_name
'Yi-Chou Tsai'
'Hong-Zhang Chen'
'Chie-Chieh Chang'
'Jen-Shiang K. Yu'
'Gene-Hsiang Lee'
'Yu Wang'
'Ting-Shen Kuo'

_publ_section_title
;
 Journey from Mo-Mo Quadruple Bonds to Quintuple Bonds
;
_journal_name_full 'Journal of the American Chemical Society'
_journal_page_first 12534
_journal_page_last 12535
_journal_paper_doi 10.1021/ja905035f
_journal_volume 131
_journal_year 2009
_chemical_formula_moiety 'C70 H98 Cl3 Li Mo2 N4 O2'
_chemical_formula_sum 'C70 H98 Cl3 Li Mo2 N4 O2'
_chemical_formula_weight 1332.69
_chemical_name_systematic
;
 ?
;
_space_group_IT_number 2
_symmetry_cell_setting triclinic
_symmetry_space_group_name_Hall '-P 1'
_symmetry_space_group_name_H-M 'P -1'
_atom_sites_solution_hydrogens geom
_atom_sites_solution_primary direct
_atom_sites_solution_secondary difmap
_audit_creation_method SHELXL-97
_cell_angle_alpha 70.483(3)
_cell_angle_beta 83.999(3)
_cell_angle_gamma 88.553(2)
_cell_formula_units_Z 2
_cell_length_a 13.0147(15)
_cell_length_b 14.9375(17)
_cell_length_c 19.169(2)
_cell_measurement_reflns_used 0
_cell_measurement_temperature 200(2)
_cell_measurement_theta_max 0
_cell_measurement_theta_min 0
_cell_volume 3493.0(7)
_computing_molecular_graphics 'Ortep-3 for Windows (Farrugia, 1997)'
_computing_publication_material 'WinGX publication routines (Farrugia, 1999)'
_computing_structure_refinement 'SHELXL-97 (Sheldrick, 1997)'
_computing_structure_solution 'SHELXS-86 (Sheldrick, 1986)'
_diffrn_ambient_temperature 200(2)
_diffrn_measured_fraction_theta_full 0.977
_diffrn_measured_fraction_theta_max 0.977
_diffrn_radiation_monochromator graphite
_diffrn_radiation_source 'fine-focus sealed tube'
_diffrn_radiation_type MoK\a
_diffrn_radiation_wavelength 0.71073
_diffrn_reflns_av_R_equivalents 0.0719
_diffrn_reflns_av_sigmaI/netI 0.1156
_diffrn_reflns_limit_h_max 15
_diffrn_reflns_limit_h_min -14
_diffrn_reflns_limit_k_max 17
_diffrn_reflns_limit_k_min -16
_diffrn_reflns_limit_l_max 13
_diffrn_reflns_limit_l_min -22
_diffrn_reflns_number 24573
_diffrn_reflns_theta_full 25.01
_diffrn_reflns_theta_max 25.01
_diffrn_reflns_theta_min 1.45
_exptl_absorpt_coefficient_mu 0.518
_exptl_absorpt_correction_T_max 0.9696
_exptl_absorpt_correction_T_min 0.8728
_exptl_absorpt_correction_type multi-scan
_exptl_crystal_colour orange-red
_exptl_crystal_density_diffrn 1.267
_exptl_crystal_description prism
_exptl_crystal_F_000 1400
_exptl_crystal_size_max 0.27
_exptl_crystal_size_mid 0.12
_exptl_crystal_size_min 0.06
_refine_diff_density_max 0.947
_refine_diff_density_min -1.475
_refine_diff_density_rms 0.108
_refine_ls_extinction_method none
_refine_ls_goodness_of_fit_ref 1.077
_refine_ls_hydrogen_treatment noref
_refine_ls_matrix_type full
_refine_ls_number_parameters 686
_refine_ls_number_reflns 12039
_refine_ls_number_restraints 0
_refine_ls_restrained_S_all 1.077
_refine_ls_R_factor_all 0.1244
_refine_ls_R_factor_gt 0.0633
_refine_ls_shift/su_max 0.104
_refine_ls_shift/su_mean 0.001
_refine_ls_structure_factor_coef Fsqd
_refine_ls_weighting_details 'calc w=1/[\s^2^(Fo^2^)+(0.0539P)^2^+4.8508P] where P=(Fo^2^+2Fc^2^)/3'
_refine_ls_weighting_scheme calc
_refine_ls_wR_factor_gt 0.1340
_refine_ls_wR_factor_ref 0.1573
_reflns_number_gt 7323
_reflns_number_total 12039
_reflns_threshold_expression >2sigma(I)
_cod_data_source_file ja905035f_si_004.cif
_cod_data_source_block a9464a
_cod_database_code 4104987

loop_
_symmetry_equiv_pos_as_xyz
'x, y, z'
'-x, -y, -z'

loop_
_atom_site_label
_atom_site_type_symbol
_atom_site_fract_x
_atom_site_fract_y
_atom_site_fract_z
_atom_site_U_iso_or_equiv
_atom_site_adp_type
_atom_site_occupancy
_atom_site_symmetry_multiplicity
_atom_site_calc_flag
_atom_site_refinement_flags
C1 C 0.9248(5) 0.6165(4) 0.6454(4) 0.0254(15) Uani 1 1 d .
C2 C 1.0077(5) 0.5969(5) 0.6882(4) 0.0345(17) Uani 1 1 d .
C3 C 0.9966(6) 0.5768(5) 0.7722(4) 0.0420(19) Uani 1 1 d .
H3 H 0.9212 0.5769 0.7891 0.050 Uiso 1 1 calc R
C4 C 1.0490(6) 0.6565(6) 0.7899(5) 0.062(2) Uani 1 1 d .
H4A H 1.0409 0.6438 0.8437 0.093 Uiso 1 1 calc R
H4B H 1.0170 0.7173 0.7648 0.093 Uiso 1 1 calc R
H4C H 1.1227 0.6594 0.7722 0.093 Uiso 1 1 calc R
C5 C 1.0398(7) 0.4797(6) 0.8156(5) 0.070(3) Uani 1 1 d .
H5A H 1.0293 0.4698 0.8690 0.105 Uiso 1 1 calc R
H5B H 1.1138 0.4779 0.8002 0.105 Uiso 1 1 calc R
H5C H 1.0038 0.4294 0.8052 0.105 Uiso 1 1 calc R
C6 C 1.1086(6) 0.5956(5) 0.6545(4) 0.048(2) Uani 1 1 d .
H6 H 1.1654 0.5830 0.6837 0.057 Uiso 1 1 calc R
C7 C 1.1249(6) 0.6127(6) 0.5791(5) 0.055(2) Uani 1 1 d .
H7 H 1.1930 0.6105 0.5566 0.066 Uiso 1 1 calc R
C8 C 1.0438(6) 0.6330(5) 0.5361(4) 0.046(2) Uani 1 1 d .
H8 H 1.0570 0.6450 0.4841 0.055 Uiso 1 1 calc R
C9 C 0.9425(5) 0.6364(4) 0.5669(4) 0.0307(16) Uani 1 1 d .
C10 C 0.8599(6) 0.6642(5) 0.5138(4) 0.0360(17) Uani 1 1 d .
H10 H 0.7908 0.6592 0.5431 0.043 Uiso 1 1 calc R
C11 C 0.8750(7) 0.7648(5) 0.4591(4) 0.068(3) Uani 1 1 d .
H11A H 0.8194 0.7798 0.4264 0.102 Uiso 1 1 calc R
H11B H 0.9418 0.7698 0.4291 0.102 Uiso 1 1 calc R
H11C H 0.8737 0.8097 0.4866 0.102 Uiso 1 1 calc R
C12 C 0.8611(7) 0.5982(6) 0.4669(5) 0.064(3) Uani 1 1 d .
H12A H 0.8061 0.6164 0.4337 0.096 Uiso 1 1 calc R
H12B H 0.8498 0.5324 0.4999 0.096 Uiso 1 1 calc R
H12C H 0.9281 0.6036 0.4372 0.096 Uiso 1 1 calc R
C13 C 0.7431(5) 0.5764(4) 0.6719(3) 0.0246(15) Uani 1 1 d .
C14 C 0.7612(5) 0.4826(4) 0.6605(3) 0.0242(15) Uani 1 1 d .
C15 C 0.8343(5) 0.4226(4) 0.7000(4) 0.0316(16) Uani 1 1 d .
H15 H 0.8710 0.4423 0.7328 0.038 Uiso 1 1 calc R
C16 C 0.8543(6) 0.3348(4) 0.6926(4) 0.0390(18) Uani 1 1 d .
H16 H 0.9049 0.2948 0.7196 0.047 Uiso 1 1 calc R
C17 C 0.8003(6) 0.3055(5) 0.6456(4) 0.042(2) Uani 1 1 d .
H17 H 0.8137 0.2452 0.6401 0.050 Uiso 1 1 calc R
C18 C 0.7280(6) 0.3628(5) 0.6072(4) 0.0396(18) Uani 1 1 d .
H18 H 0.6910 0.3420 0.5752 0.048 Uiso 1 1 calc R
C19 C 0.7073(5) 0.4510(4) 0.6139(4) 0.0312(16) Uani 1 1 d .
H19 H 0.6563 0.4900 0.5867 0.037 Uiso 1 1 calc R
C20 C 0.5574(5) 0.5599(4) 0.6792(4) 0.0272(15) Uani 1 1 d .
C21 C 0.5000(5) 0.5960(5) 0.6163(4) 0.0339(17) Uani 1 1 d .
C22 C 0.5347(6) 0.6793(5) 0.5485(4) 0.0417(19) Uani 1 1 d .
H22 H 0.5961 0.7103 0.5586 0.050 Uiso 1 1 calc R
C23 C 0.5616(7) 0.6533(6) 0.4777(5) 0.067(3) Uani 1 1 d .
H23A H 0.5845 0.7104 0.4361 0.100 Uiso 1 1 calc R
H23B H 0.5004 0.6264 0.4659 0.100 Uiso 1 1 calc R
H23C H 0.6171 0.6064 0.4857 0.100 Uiso 1 1 calc R
C24 C 0.4445(8) 0.7519(6) 0.5323(6) 0.087(3) Uani 1 1 d .
H24A H 0.4662 0.8070 0.4885 0.130 Uiso 1 1 calc R
H24B H 0.4267 0.7727 0.5754 0.130 Uiso 1 1 calc R
H24C H 0.3841 0.7216 0.5228 0.130 Uiso 1 1 calc R
C25 C 0.4082(6) 0.5485(5) 0.6162(5) 0.052(2) Uani 1 1 d .
H25 H 0.3701 0.5710 0.5741 0.063 Uiso 1 1 calc R
C26 C 0.3722(7) 0.4711(6) 0.6743(6) 0.063(3) Uani 1 1 d .
H26 H 0.3087 0.4415 0.6736 0.076 Uiso 1 1 calc R
C27 C 0.4286(6) 0.4365(5) 0.7338(5) 0.054(2) Uani 1 1 d .
H27 H 0.4035 0.3820 0.7738 0.065 Uiso 1 1 calc R
C28 C 0.5218(5) 0.4779(4) 0.7382(4) 0.0333(17) Uani 1 1 d .
C29 C 0.5795(6) 0.4310(4) 0.8046(4) 0.0377(18) Uani 1 1 d .
H29 H 0.6462 0.4664 0.7972 0.045 Uiso 1 1 calc R
C30 C 0.6054(6) 0.3265(4) 0.8122(4) 0.055(2) Uani 1 1 d .
H30A H 0.6438 0.2984 0.8556 0.083 Uiso 1 1 calc R
H30B H 0.6476 0.3247 0.7673 0.083 Uiso 1 1 calc R
H30C H 0.5412 0.2905 0.8186 0.083 Uiso 1 1 calc R
C31 C 0.5205(6) 0.4333(5) 0.8781(4) 0.056(2) Uani 1 1 d .
H31A H 0.5620 0.4029 0.9194 0.084 Uiso 1 1 calc R
H31B H 0.4545 0.3992 0.8867 0.084 Uiso 1 1 calc R
H31C H 0.5074 0.4994 0.8750 0.084 Uiso 1 1 calc R
C32 C 0.5144(5) 0.8628(4) 0.7984(3) 0.0271(15) Uani 1 1 d .
C33 C 0.4217(5) 0.8104(5) 0.8178(4) 0.0323(16) Uani 1 1 d .
C34 C 0.4175(6) 0.7038(5) 0.8384(4) 0.045(2) Uani 1 1 d .
H34 H 0.4896 0.6793 0.8426 0.053 Uiso 1 1 calc R
C35 C 0.3727(6) 0.6767(6) 0.7763(5) 0.067(3) Uani 1 1 d .
H35A H 0.3709 0.6074 0.7898 0.100 Uiso 1 1 calc R
H35B H 0.4164 0.7041 0.7293 0.100 Uiso 1 1 calc R
H35C H 0.3025 0.7014 0.7706 0.100 Uiso 1 1 calc R
C36 C 0.3525(7) 0.6567(6) 0.9141(5) 0.075(3) Uani 1 1 d .
H36A H 0.3519 0.5876 0.9259 0.113 Uiso 1 1 calc R
H36B H 0.2815 0.6802 0.9111 0.113 Uiso 1 1 calc R
H36C H 0.3829 0.6726 0.9532 0.113 Uiso 1 1 calc R
C37 C 0.3299(6) 0.8601(5) 0.8159(5) 0.050(2) Uani 1 1 d .
H37 H 0.2665 0.8256 0.8277 0.060 Uiso 1 1 calc R
C38 C 0.3270(6) 0.9562(6) 0.7977(5) 0.059(2) Uani 1 1 d .
H38 H 0.2629 0.9878 0.7988 0.071 Uiso 1 1 calc R
C39 C 0.4183(6) 1.0070(5) 0.7776(5) 0.050(2) Uani 1 1 d .
H39 H 0.4162 1.0743 0.7642 0.060 Uiso 1 1 calc R
C40 C 0.5138(5) 0.9630(4) 0.7764(4) 0.0314(16) Uani 1 1 d .
C41 C 0.6088(5) 1.0271(4) 0.7479(4) 0.0350(17) Uani 1 1 d .
H41 H 0.6718 0.9870 0.7581 0.042 Uiso 1 1 calc R
C42 C 0.6123(7) 1.0786(5) 0.6642(5) 0.068(3) Uani 1 1 d .
H42A H 0.6742 1.1192 0.6471 0.101 Uiso 1 1 calc R
H42B H 0.5506 1.1179 0.6534 0.101 Uiso 1 1 calc R
H42C H 0.6142 1.0319 0.6383 0.101 Uiso 1 1 calc R
C43 C 0.6121(6) 1.1031(5) 0.7856(5) 0.054(2) Uani 1 1 d .
H43A H 0.6748 1.1421 0.7659 0.081 Uiso 1 1 calc R
H43B H 0.6123 1.0721 0.8395 0.081 Uiso 1 1 calc R
H43C H 0.5512 1.1436 0.7756 0.081 Uiso 1 1 calc R
C44 C 0.6881(5) 0.8283(4) 0.8325(3) 0.0242(15) Uani 1 1 d .
C45 C 0.6649(5) 0.8591(4) 0.9002(3) 0.0296(16) Uani 1 1 d .
C46 C 0.5787(5) 0.8187(5) 0.9498(4) 0.0389(18) Uani 1 1 d .
H46 H 0.5390 0.7714 0.9415 0.047 Uiso 1 1 calc R
C47 C 0.5508(6) 0.8467(6) 1.0106(4) 0.053(2) Uani 1 1 d .
H47 H 0.4912 0.8196 1.0432 0.064 Uiso 1 1 calc R
C48 C 0.6083(7) 0.9131(6) 1.0244(4) 0.059(2) Uani 1 1 d .
H48 H 0.5886 0.9322 1.0664 0.071 Uiso 1 1 calc R
C49 C 0.6949(6) 0.9521(5) 0.9771(4) 0.049(2) Uani 1 1 d .
H49 H 0.7360 0.9974 0.9868 0.059 Uiso 1 1 calc R
C50 C 0.7216(5) 0.9250(4) 0.9156(4) 0.0373(18) Uani 1 1 d .
H50 H 0.7810 0.9528 0.8829 0.045 Uiso 1 1 calc R
C51 C 0.8722(5) 0.8142(4) 0.8488(3) 0.0251(15) Uani 1 1 d .
C52 C 0.9469(5) 0.8873(4) 0.8124(4) 0.0330(17) Uani 1 1 d .
C53 C 0.9351(6) 0.9636(5) 0.7382(4) 0.0413(19) Uani 1 1 d .
H53 H 0.8758 0.9455 0.7163 0.050 Uiso 1 1 calc R
C54 C 0.9157(7) 1.0606(5) 0.7430(5) 0.065(3) Uani 1 1 d .
H54A H 0.9083 1.1057 0.6932 0.097 Uiso 1 1 calc R
H54B H 0.9740 1.0802 0.7633 0.097 Uiso 1 1 calc R
H54C H 0.8522 1.0594 0.7757 0.097 Uiso 1 1 calc R
C55 C 1.0353(6) 0.9717(6) 0.6826(4) 0.058(2) Uani 1 1 d .
H55A H 1.0258 1.0210 0.6350 0.088 Uiso 1 1 calc R
H55B H 1.0478 0.9107 0.6747 0.088 Uiso 1 1 calc R
H55C H 1.0945 0.9885 0.7036 0.088 Uiso 1 1 calc R
C56 C 1.0352(5) 0.8902(5) 0.8465(4) 0.0415(19) Uani 1 1 d .
H56 H 1.0851 0.9391 0.8227 0.050 Uiso 1 1 calc R
C57 C 1.0522(6) 0.8244(6) 0.9138(4) 0.047(2) Uani 1 1 d .
H57 H 1.1138 0.8268 0.9356 0.057 Uiso 1 1 calc R
C58 C 0.9788(6) 0.7545(5) 0.9494(4) 0.0421(19) Uani 1 1 d .
H58 H 0.9911 0.7092 0.9961 0.051 Uiso 1 1 calc R
C59 C 0.8883(5) 0.7481(5) 0.9196(4) 0.0323(16) Uani 1 1 d .
C60 C 0.8124(6) 0.6698(5) 0.9646(3) 0.0365(17) Uani 1 1 d .
H60 H 0.7499 0.6763 0.9372 0.044 Uiso 1 1 calc R
C61 C 0.7785(6) 0.6784(5) 1.0413(4) 0.050(2) Uani 1 1 d .
H61A H 0.7282 0.6280 1.0688 0.075 Uiso 1 1 calc R
H61B H 0.7468 0.7404 1.0350 0.075 Uiso 1 1 calc R
H61C H 0.8388 0.6721 1.0692 0.075 Uiso 1 1 calc R
C62 C 0.8582(6) 0.5713(5) 0.9745(4) 0.048(2) Uani 1 1 d .
H62A H 0.8067 0.5224 1.0029 0.072 Uiso 1 1 calc R
H62B H 0.9196 0.5635 1.0014 0.072 Uiso 1 1 calc R
H62C H 0.8774 0.5650 0.9256 0.072 Uiso 1 1 calc R
C63 C 0.8721(9) 1.1072(7) 0.5195(6) 0.105 Uiso 1 1 d .
H63A H 0.9095 1.1667 0.5106 0.158 Uiso 1 1 calc R
H63B H 0.9216 1.0566 0.5199 0.158 Uiso 1 1 calc R
H63C H 0.8301 1.0902 0.5677 0.158 Uiso 1 1 calc R
C64 C 0.8071(8) 1.1188(7) 0.4624(6) 0.085 Uiso 1 1 d .
H64A H 0.8495 1.1368 0.4137 0.102 Uiso 1 1 calc R
H64B H 0.7579 1.1708 0.4614 0.102 Uiso 1 1 calc R
C65 C 0.6918(8) 1.0468(7) 0.4120(6) 0.090 Uiso 1 1 d .
H65A H 0.6381 1.0949 0.4119 0.108 Uiso 1 1 calc R
H65B H 0.7377 1.0712 0.3649 0.108 Uiso 1 1 calc R
C66 C 0.6436(9) 0.9612(7) 0.4148(6) 0.105 Uiso 1 1 d .
H66A H 0.6056 0.9731 0.3711 0.158 Uiso 1 1 calc R
H66B H 0.5956 0.9383 0.4601 0.158 Uiso 1 1 calc R
H66C H 0.6964 0.9131 0.4151 0.158 Uiso 1 1 calc R
C67 C 0.1967(8) 0.2257(7) 0.7709(6) 0.100 Uiso 1 1 d .
H67A H 0.2654 0.1973 0.7707 0.150 Uiso 1 1 calc R
H67B H 0.2023 0.2890 0.7750 0.150 Uiso 1 1 calc R
H67C H 0.1676 0.2311 0.7245 0.150 Uiso 1 1 calc R
C68 C 0.1272(9) 0.1639(7) 0.8359(6) 0.090 Uiso 1 1 d .
H68A H 0.1218 0.1001 0.8316 0.108 Uiso 1 1 calc R
H68B H 0.1581 0.1567 0.8825 0.108 Uiso 1 1 calc R
C69 C -0.0335(8) 0.1372(7) 0.9071(6) 0.090 Uiso 1 1 d .
H69A H -0.0032 0.1301 0.9539 0.108 Uiso 1 1 calc R
H69B H -0.0446 0.0735 0.9038 0.108 Uiso 1 1 calc R
C70 C -0.1350(8) 0.1935(7) 0.9022(6) 0.100 Uiso 1 1 d .
H70A H -0.1856 0.1593 0.9436 0.150 Uiso 1 1 calc R
H70B H -0.1623 0.2007 0.8549 0.150 Uiso 1 1 calc R
H70C H -0.1215 0.2564 0.9051 0.150 Uiso 1 1 calc R
Cl3 Cl 0.70282(13) 0.60320(10) 0.83917(9) 0.0321(4) Uani 1 1 d .
Cl4 Cl 0.87712(14) 0.85103(11) 0.61966(9) 0.0401(5) Uani 1 1 d .
Cl5 Cl 0.58737(15) 0.85471(11) 0.61990(10) 0.0406(5) Uani 1 1 d .
Li1 Li 0.7407(13) 0.9252(11) 0.5584(9) 0.073(5) Uani 1 1 d .
Mo1 Mo 0.79733(4) 0.73057(4) 0.73157(3) 0.02242(16) Uani 1 1 d .
Mo2 Mo 0.63877(4) 0.72667(4) 0.72758(3) 0.02291(16) Uani 1 1 d .
N1 N 0.8230(4) 0.6271(3) 0.6790(3) 0.0211(12) Uani 1 1 d .
N2 N 0.6483(4) 0.6122(3) 0.6816(3) 0.0234(12) Uani 1 1 d .
N3 N 0.6118(4) 0.8143(3) 0.7959(3) 0.0232(12) Uani 1 1 d .
N4 N 0.7834(4) 0.8085(3) 0.8099(3) 0.0212(12) Uani 1 1 d .
O1 O 0.7516(5) 1.0340(4) 0.4738(3) 0.0647(16) Uani 1 1 d .
O2 O 0.0350(8) 0.1994(7) 0.8394(6) 0.148(3) Uiso 1 1 d .

loop_
_atom_site_aniso_label
_atom_site_aniso_U_11
_atom_site_aniso_U_22
_atom_site_aniso_U_33
_atom_site_aniso_U_23
_atom_site_aniso_U_13
_atom_site_aniso_U_12
C1 0.020(4) 0.023(3) 0.038(4) -0.014(3) -0.007(3) 0.001(3)
C2 0.025(4) 0.045(4) 0.044(4) -0.027(4) -0.005(3) 0.001(3)
C3 0.030(5) 0.064(5) 0.042(4) -0.026(4) -0.020(4) 0.011(4)
C4 0.040(6) 0.099(7) 0.070(6) -0.056(6) -0.009(5) -0.002(5)
C5 0.071(7) 0.081(6) 0.056(6) -0.016(5) -0.032(5) 0.031(5)
C6 0.028(5) 0.073(5) 0.054(5) -0.037(4) -0.008(4) 0.004(4)
C7 0.021(5) 0.090(6) 0.061(6) -0.038(5) 0.011(4) -0.001(4)
C8 0.032(5) 0.065(5) 0.042(5) -0.023(4) 0.003(4) 0.000(4)
C9 0.026(4) 0.032(4) 0.035(4) -0.014(3) 0.001(3) -0.005(3)
C10 0.036(5) 0.043(4) 0.028(4) -0.012(3) 0.002(3) -0.007(3)
C11 0.092(8) 0.061(5) 0.049(5) -0.014(4) -0.012(5) -0.003(5)
C12 0.064(7) 0.074(6) 0.061(6) -0.034(5) 0.006(5) -0.012(5)
C13 0.030(4) 0.027(3) 0.017(3) -0.006(3) -0.005(3) -0.003(3)
C14 0.022(4) 0.026(3) 0.028(4) -0.015(3) 0.005(3) -0.006(3)
C15 0.028(4) 0.032(4) 0.033(4) -0.007(3) -0.003(3) 0.000(3)
C16 0.043(5) 0.027(4) 0.041(4) -0.006(3) 0.002(4) 0.007(3)
C17 0.051(5) 0.027(4) 0.047(5) -0.017(3) 0.013(4) -0.007(4)
C18 0.041(5) 0.042(4) 0.042(4) -0.024(4) 0.003(4) -0.004(4)
C19 0.027(4) 0.035(4) 0.032(4) -0.014(3) -0.001(3) 0.000(3)
C20 0.017(4) 0.031(3) 0.039(4) -0.022(3) 0.003(3) 0.000(3)
C21 0.017(4) 0.041(4) 0.057(5) -0.032(4) -0.008(3) 0.004(3)
C22 0.035(5) 0.042(4) 0.053(5) -0.019(4) -0.019(4) 0.004(4)
C23 0.070(7) 0.086(6) 0.057(6) -0.038(5) -0.017(5) 0.017(5)
C24 0.095(9) 0.078(7) 0.098(8) -0.034(6) -0.044(7) 0.006(6)
C25 0.034(5) 0.055(5) 0.084(7) -0.042(5) -0.024(5) 0.001(4)
C26 0.034(5) 0.066(6) 0.098(8) -0.038(6) -0.006(5) -0.022(5)
C27 0.030(5) 0.046(5) 0.085(7) -0.026(5) 0.013(5) -0.022(4)
C28 0.029(4) 0.036(4) 0.042(4) -0.023(3) 0.004(3) -0.008(3)
C29 0.040(5) 0.023(3) 0.047(5) -0.013(3) 0.013(4) -0.011(3)
C30 0.067(6) 0.034(4) 0.055(5) -0.008(4) 0.015(4) -0.015(4)
C31 0.063(6) 0.051(5) 0.050(5) -0.017(4) 0.020(4) -0.019(4)
C32 0.023(4) 0.033(4) 0.030(4) -0.016(3) -0.008(3) 0.006(3)
C33 0.016(4) 0.049(4) 0.039(4) -0.024(3) 0.000(3) -0.005(3)
C34 0.026(4) 0.040(4) 0.067(5) -0.021(4) 0.010(4) -0.008(3)
C35 0.040(6) 0.063(5) 0.116(8) -0.057(6) -0.002(5) -0.005(4)
C36 0.069(7) 0.057(5) 0.086(7) -0.014(5) 0.026(6) -0.027(5)
C37 0.024(5) 0.058(5) 0.076(6) -0.035(5) -0.001(4) -0.006(4)
C38 0.022(5) 0.061(5) 0.103(7) -0.039(5) -0.010(5) 0.013(4)
C39 0.040(5) 0.039(4) 0.078(6) -0.029(4) -0.006(4) 0.008(4)
C40 0.027(4) 0.038(4) 0.032(4) -0.015(3) -0.004(3) 0.005(3)
C41 0.025(4) 0.031(4) 0.047(5) -0.011(3) -0.004(3) 0.004(3)
C42 0.080(7) 0.054(5) 0.060(6) -0.007(4) -0.005(5) -0.022(5)
C43 0.056(6) 0.042(4) 0.071(6) -0.028(4) -0.010(5) -0.004(4)
C44 0.020(4) 0.020(3) 0.028(4) -0.003(3) 0.001(3) -0.002(3)
C45 0.028(4) 0.036(4) 0.025(4) -0.010(3) -0.007(3) 0.007(3)
C46 0.032(5) 0.051(4) 0.031(4) -0.011(3) 0.001(3) 0.000(4)
C47 0.049(6) 0.075(6) 0.027(4) -0.011(4) 0.007(4) 0.009(5)
C48 0.080(7) 0.081(6) 0.027(4) -0.032(4) -0.005(4) 0.017(5)
C49 0.055(6) 0.058(5) 0.050(5) -0.036(4) -0.008(4) -0.004(4)
C50 0.036(5) 0.040(4) 0.042(4) -0.022(3) -0.001(4) -0.001(3)
C51 0.025(4) 0.029(3) 0.027(4) -0.015(3) -0.007(3) 0.005(3)
C52 0.033(5) 0.035(4) 0.037(4) -0.019(3) -0.002(3) -0.006(3)
C53 0.037(5) 0.042(4) 0.049(5) -0.016(4) -0.015(4) -0.009(4)
C54 0.081(7) 0.053(5) 0.061(6) -0.019(4) -0.011(5) -0.010(5)
C55 0.046(6) 0.073(6) 0.054(5) -0.020(5) 0.004(4) -0.018(4)
C56 0.026(5) 0.065(5) 0.041(5) -0.028(4) 0.001(4) -0.015(4)
C57 0.026(5) 0.082(6) 0.047(5) -0.036(5) -0.016(4) -0.001(4)
C58 0.032(5) 0.069(5) 0.032(4) -0.024(4) -0.012(4) 0.006(4)
C59 0.026(4) 0.046(4) 0.035(4) -0.027(3) -0.008(3) 0.005(3)
C60 0.045(5) 0.044(4) 0.018(4) -0.007(3) -0.007(3) 0.000(4)
C61 0.053(6) 0.060(5) 0.035(4) -0.013(4) -0.007(4) 0.006(4)
C62 0.049(5) 0.050(5) 0.039(5) -0.005(4) -0.010(4) 0.003(4)
Cl3 0.0372(11) 0.0280(8) 0.0287(9) -0.0061(7) -0.0021(8) -0.0047(7)
Cl4 0.0460(12) 0.0388(9) 0.0336(10) -0.0122(8) 0.0088(9) -0.0149(8)
Cl5 0.0469(12) 0.0356(9) 0.0413(11) -0.0112(8) -0.0205(9) 0.0065(8)
Li1 0.067(12) 0.072(10) 0.071(11) -0.009(8) -0.017(9) -0.025(8)
Mo1 0.0212(4) 0.0248(3) 0.0232(3) -0.0106(2) -0.0019(2) -0.0015(2)
Mo2 0.0215(4) 0.0243(3) 0.0254(3) -0.0114(2) -0.0023(3) -0.0013(2)
N1 0.018(3) 0.028(3) 0.020(3) -0.012(2) -0.001(2) 0.001(2)
N2 0.018(3) 0.022(3) 0.033(3) -0.013(2) -0.004(2) -0.004(2)
N3 0.015(3) 0.026(3) 0.032(3) -0.012(2) -0.007(2) -0.002(2)
N4 0.014(3) 0.023(3) 0.030(3) -0.011(2) -0.009(2) 0.000(2)
O1 0.074(5) 0.065(4) 0.056(4) -0.014(3) -0.023(3) -0.016(3)

loop_
_atom_type_symbol
_atom_type_description
_atom_type_scat_dispersion_real
_atom_type_scat_dispersion_imag
_atom_type_scat_source
C C 0.0033 0.0016 'International Tables Vol C Tables 4.2.6.8 and 6.1.1.4'
H H 0.0000 0.0000 'International Tables Vol C Tables 4.2.6.8 and 6.1.1.4'
N N 0.0061 0.0033 'International Tables Vol C Tables 4.2.6.8 and 6.1.1.4'
O O 0.0106 0.0060 'International Tables Vol C Tables 4.2.6.8 and 6.1.1.4'
Cl Cl 0.1484 0.1585 'International Tables Vol C Tables 4.2.6.8 and 6.1.1.4'
Mo Mo -1.6832 0.6857 'International Tables Vol C Tables 4.2.6.8 and 6.1.1.4'
Li Li -0.0003 0.0001 'International Tables Vol C Tables 4.2.6.8 and 6.1.1.4'

loop_
_geom_angle_atom_site_label_1
_geom_angle_atom_site_label_2
_geom_angle_atom_site_label_3
_geom_angle
C2 C1 C9 119.9(6)
C2 C1 N1 119.7(6)
C9 C1 N1 120.1(6)
C1 C2 C6 120.1(7)
C1 C2 C3 123.6(6)
C6 C2 C3 116.3(7)
C2 C3 C5 112.8(6)
C2 C3 C4 109.8(6)
C5 C3 C4 110.5(6)
C2 C3 H3 107.9
C5 C3 H3 107.9
C4 C3 H3 107.9
C3 C4 H4A 109.5
C3 C4 H4B 109.5
H4A C4 H4B 109.5
C3 C4 H4C 109.5
H4A C4 H4C 109.5
H4B C4 H4C 109.5
C3 C5 H5A 109.5
C3 C5 H5B 109.5
H5A C5 H5B 109.5
C3 C5 H5C 109.5
H5A C5 H5C 109.5
H5B C5 H5C 109.5
C7 C6 C2 119.7(7)
C7 C6 H6 120.1
C2 C6 H6 120.1
C8 C7 C6 120.7(7)
C8 C7 H7 119.6
C6 C7 H7 119.6
C7 C8 C9 121.5(7)
C7 C8 H8 119.2
C9 C8 H8 119.2
C8 C9 C1 118.0(7)
C8 C9 C10 117.0(6)
C1 C9 C10 124.9(6)
C9 C10 C11 112.5(6)
C9 C10 C12 110.8(6)
C11 C10 C12 106.6(6)
C9 C10 H10 109.0
C11 C10 H10 109.0
C12 C10 H10 109.0
C10 C11 H11A 109.5
C10 C11 H11B 109.5
H11A C11 H11B 109.5
C10 C11 H11C 109.5
H11A C11 H11C 109.5
H11B C11 H11C 109.5
C10 C12 H12A 109.5
C10 C12 H12B 109.5
H12A C12 H12B 109.5
C10 C12 H12C 109.5
H12A C12 H12C 109.5
H12B C12 H12C 109.5
N1 C13 N2 115.7(5)
N1 C13 C14 120.3(6)
N2 C13 C14 123.9(5)
C15 C14 C19 118.1(6)
C15 C14 C13 118.2(5)
C19 C14 C13 123.7(6)
C16 C15 C14 121.2(6)
C16 C15 H15 119.4
C14 C15 H15 119.4
C15 C16 C17 119.6(7)
C15 C16 H16 120.2
C17 C16 H16 120.2
C18 C17 C16 120.0(6)
C18 C17 H17 120.0
C16 C17 H17 120.0
C17 C18 C19 121.2(7)
C17 C18 H18 119.4
C19 C18 H18 119.4
C18 C19 C14 120.1(7)
C18 C19 H19 120.0
C14 C19 H19 120.0
C28 C20 C21 119.6(6)
C28 C20 N2 122.2(6)
C21 C20 N2 118.1(6)
C25 C21 C20 118.1(7)
C25 C21 C22 118.0(7)
C20 C21 C22 123.8(6)
C21 C22 C23 113.9(6)
C21 C22 C24 108.5(7)
C23 C22 C24 106.6(7)
C21 C22 H22 109.2
C23 C22 H22 109.2
C24 C22 H22 109.2
C22 C23 H23A 109.5
C22 C23 H23B 109.5
H23A C23 H23B 109.5
C22 C23 H23C 109.5
H23A C23 H23C 109.5
H23B C23 H23C 109.5
C22 C24 H24A 109.5
C22 C24 H24B 109.5
H24A C24 H24B 109.5
C22 C24 H24C 109.5
H24A C24 H24C 109.5
H24B C24 H24C 109.5
C26 C25 C21 122.1(8)
C26 C25 H25 119.0
C21 C25 H25 119.0
C25 C26 C27 119.1(8)
C25 C26 H26 120.4
C27 C26 H26 120.4
C26 C27 C28 122.8(8)
C26 C27 H27 118.6
C28 C27 H27 118.6
C27 C28 C20 118.2(7)
C27 C28 C29 118.0(7)
C20 C28 C29 123.8(6)
C28 C29 C31 112.9(6)
C28 C29 C30 111.6(6)
C31 C29 C30 108.8(5)
C28 C29 H29 107.8
C31 C29 H29 107.8
C30 C29 H29 107.8
C29 C30 H30A 109.5
C29 C30 H30B 109.5
H30A C30 H30B 109.5
C29 C30 H30C 109.5
H30A C30 H30C 109.5
H30B C30 H30C 109.5
C29 C31 H31A 109.5
C29 C31 H31B 109.5
H31A C31 H31B 109.5
C29 C31 H31C 109.5
H31A C31 H31C 109.5
H31B C31 H31C 109.5
C33 C32 C40 120.8(6)
C33 C32 N3 119.7(5)
C40 C32 N3 119.4(6)
C37 C33 C32 117.8(6)
C37 C33 C34 119.0(6)
C32 C33 C34 123.2(6)
C33 C34 C35 109.9(6)
C33 C34 C36 111.7(6)
C35 C34 C36 110.2(6)
C33 C34 H34 108.3
C35 C34 H34 108.3
C36 C34 H34 108.3
C34 C35 H35A 109.5
C34 C35 H35B 109.5
H35A C35 H35B 109.5
C34 C35 H35C 109.5
H35A C35 H35C 109.5
H35B C35 H35C 109.5
C34 C36 H36A 109.5
C34 C36 H36B 109.5
H36A C36 H36B 109.5
C34 C36 H36C 109.5
H36A C36 H36C 109.5
H36B C36 H36C 109.5
C38 C37 C33 122.7(7)
C38 C37 H37 118.6
C33 C37 H37 118.6
C37 C38 C39 119.0(7)
C37 C38 H38 120.5
C39 C38 H38 120.5
C38 C39 C40 122.1(7)
C38 C39 H39 119.0
C40 C39 H39 119.0
C39 C40 C32 117.6(6)
C39 C40 C41 117.2(6)
C32 C40 C41 125.2(6)
C42 C41 C40 110.9(6)
C42 C41 C43 107.6(6)
C40 C41 C43 112.5(6)
C42 C41 H41 108.6
C40 C41 H41 108.6
C43 C41 H41 108.6
C41 C42 H42A 109.5
C41 C42 H42B 109.5
H42A C42 H42B 109.5
C41 C42 H42C 109.5
H42A C42 H42C 109.5
H42B C42 H42C 109.5
C41 C43 H43A 109.5
C41 C43 H43B 109.5
H43A C43 H43B 109.5
C41 C43 H43C 109.5
H43A C43 H43C 109.5
H43B C43 H43C 109.5
N4 C44 N3 117.2(5)
N4 C44 C45 122.1(6)
N3 C44 C45 120.6(6)
C50 C45 C46 117.6(6)
C50 C45 C44 124.5(6)
C46 C45 C44 117.9(6)
C47 C46 C45 120.7(7)
C47 C46 H46 119.6
C45 C46 H46 119.6
C48 C47 C46 120.5(7)
C48 C47 H47 119.7
C46 C47 H47 119.8
C47 C48 C49 119.7(7)
C47 C48 H48 120.2
C49 C48 H48 120.2
C50 C49 C48 119.6(7)
C50 C49 H49 120.2
C48 C49 H49 120.2
C45 C50 C49 121.8(7)
C45 C50 H50 119.1
C49 C50 H50 119.1
C59 C51 C52 119.4(6)
C59 C51 N4 122.6(6)
C52 C51 N4 117.9(6)
C56 C52 C51 118.7(6)
C56 C52 C53 117.7(6)
C51 C52 C53 123.6(6)
C54 C53 C52 114.2(6)
C54 C53 C55 106.7(6)
C52 C53 C55 110.8(6)
C54 C53 H53 108.3
C52 C53 H53 108.3
C55 C53 H53 108.3
C53 C54 H54A 109.5
C53 C54 H54B 109.5
H54A C54 H54B 109.5
C53 C54 H54C 109.5
H54A C54 H54C 109.5
H54B C54 H54C 109.5
C53 C55 H55A 109.5
C53 C55 H55B 109.5
H55A C55 H55B 109.5
C53 C55 H55C 109.5
H55A C55 H55C 109.5
H55B C55 H55C 109.5
C57 C56 C52 121.7(7)
C57 C56 H56 119.2
C52 C56 H56 119.2
C56 C57 C58 119.4(7)
C56 C57 H57 120.3
C58 C57 H57 120.3
C59 C58 C57 122.3(7)
C59 C58 H58 118.9
C57 C58 H58 118.9
C58 C59 C51 118.4(7)
C58 C59 C60 117.6(6)
C51 C59 C60 124.0(6)
C59 C60 C62 111.5(6)
C59 C60 C61 111.1(5)
C62 C60 C61 109.5(5)
C59 C60 H60 108.2
C62 C60 H60 108.2
C61 C60 H60 108.2
C60 C61 H61A 109.5
C60 C61 H61B 109.5
H61A C61 H61B 109.5
C60 C61 H61C 109.5
H61A C61 H61C 109.5
H61B C61 H61C 109.5
C60 C62 H62A 109.5
C60 C62 H62B 109.5
H62A C62 H62B 109.5
C60 C62 H62C 109.5
H62A C62 H62C 109.5
H62B C62 H62C 109.5
C64 C63 H63A 109.5
C64 C63 H63B 109.5
H63A C63 H63B 109.5
C64 C63 H63C 109.5
H63A C63 H63C 109.5
H63B C63 H63C 109.5
C63 C64 O1 110.9(9)
C63 C64 H64A 109.5
O1 C64 H64A 109.5
C63 C64 H64B 109.5
O1 C64 H64B 109.5
H64A C64 H64B 108.1
C66 C65 O1 112.5(9)
C66 C65 H65A 109.1
O1 C65 H65A 109.1
C66 C65 H65B 109.1
O1 C65 H65B 109.1
H65A C65 H65B 107.8
C65 C66 H66A 109.5
C65 C66 H66B 109.5
H66A C66 H66B 109.5
C65 C66 H66C 109.5
H66A C66 H66C 109.5
H66B C66 H66C 109.5
C68 C67 H67A 109.5
C68 C67 H67B 109.5
H67A C67 H67B 109.5
C68 C67 H67C 109.4
H67A C67 H67C 109.5
H67B C67 H67C 109.5
O2 C68 C67 111.9(10)
O2 C68 H68A 109.2
C67 C68 H68A 109.2
O2 C68 H68B 109.2
C67 C68 H68B 109.2
H68A C68 H68B 107.9
O2 C69 C70 102.5(8)
O2 C69 H69A 111.3
C70 C69 H69A 111.3
O2 C69 H69B 111.3
C70 C69 H69B 111.3
H69A C69 H69B 109.2
C69 C70 H70A 109.5
C69 C70 H70B 109.5
H70A C70 H70B 109.5
C69 C70 H70C 109.5
H70A C70 H70C 109.5
H70B C70 H70C 109.5
Mo2 Cl3 Mo1 48.68(4)
Li1 Cl4 Mo1 104.4(4)
Li1 Cl5 Mo2 104.1(4)
O1 Li1 Cl5 124.5(8)
O1 Li1 Cl4 124.6(8)
Cl5 Li1 Cl4 110.7(6)
Mo2 Mo1 N1 92.20(14)
Mo2 Mo1 N4 93.16(13)
N1 Mo1 N4 165.43(18)
Mo2 Mo1 Cl4 109.93(5)
N1 Mo1 Cl4 89.79(13)
N4 Mo1 Cl4 101.07(13)
Mo2 Mo1 Cl3 65.55(5)
N1 Mo1 Cl3 87.18(13)
N4 Mo1 Cl3 82.74(13)
Cl4 Mo1 Cl3 174.42(7)
Mo1 Mo2 N3 91.82(14)
Mo1 Mo2 N2 93.20(14)
N3 Mo2 N2 166.29(18)
Mo1 Mo2 Cl5 110.46(5)
N3 Mo2 Cl5 90.94(14)
N2 Mo2 Cl5 99.23(14)
Mo1 Mo2 Cl3 65.77(4)
N3 Mo2 Cl3 86.78(14)
N2 Mo2 Cl3 83.66(14)
Cl5 Mo2 Cl3 175.49(6)
C13 N1 C1 120.0(5)
C13 N1 Mo1 120.1(4)
C1 N1 Mo1 119.7(4)
C13 N2 C20 119.6(5)
C13 N2 Mo2 116.9(4)
C20 N2 Mo2 121.7(4)
C44 N3 C32 120.4(5)
C44 N3 Mo2 119.0(4)
C32 N3 Mo2 120.4(4)
C44 N4 C51 122.3(5)
C44 N4 Mo1 116.6(4)
C51 N4 Mo1 119.1(4)
C64 O1 C65 109.1(7)
C64 O1 Li1 127.8(7)
C65 O1 Li1 122.8(7)
C68 O2 C69 111.2(9)

loop_
_geom_bond_atom_site_label_1
_geom_bond_atom_site_label_2
_geom_bond_distance
C1 C2 1.391(9)
C1 C9 1.426(9)
C1 N1 1.440(7)
C2 C6 1.404(9)
C2 C3 1.529(9)
C3 C5 1.537(10)
C3 C4 1.535(9)
C3 H3 1.0000
C4 H4A 0.9800
C4 H4B 0.9800
C4 H4C 0.9800
C5 H5A 0.9800
C5 H5B 0.9800
C5 H5C 0.9800
C6 C7 1.375(10)
C6 H6 0.9500
C7 C8 1.373(10)
C7 H7 0.9500
C8 C9 1.394(9)
C8 H8 0.9500
C9 C10 1.514(9)
C10 C11 1.522(9)
C10 C12 1.539(9)
C10 H10 1.0000
C11 H11A 0.9800
C11 H11B 0.9800
C11 H11C 0.9800
C12 H12A 0.9800
C12 H12B 0.9800
C12 H12C 0.9800
C13 N1 1.347(7)
C13 N2 1.352(7)
C13 C14 1.498(8)
C14 C15 1.391(9)
C14 C19 1.395(8)
C15 C16 1.382(8)
C15 H15 0.9500
C16 C17 1.382(9)
C16 H16 0.9500
C17 C18 1.357(10)
C17 H17 0.9500
C18 C19 1.383(8)
C18 H18 0.9500
C19 H19 0.9500
C20 C28 1.408(9)
C20 C21 1.427(9)
C20 N2 1.447(7)
C21 C25 1.406(9)
C21 C22 1.505(9)
C22 C23 1.538(10)
C22 C24 1.561(11)
C22 H22 1.0000
C23 H23A 0.9800
C23 H23B 0.9800
C23 H23C 0.9800
C24 H24A 0.9800
C24 H24B 0.9800
C24 H24C 0.9800
C25 C26 1.363(11)
C25 H25 0.9500
C26 C27 1.366(11)
C26 H26 0.9500
C27 C28 1.399(9)
C27 H27 0.9500
C28 C29 1.501(10)
C29 C31 1.543(9)
C29 C30 1.550(8)
C29 H29 1.0000
C30 H30A 0.9800
C30 H30B 0.9800
C30 H30C 0.9800
C31 H31A 0.9800
C31 H31B 0.9800
C31 H31C 0.9800
C32 C33 1.402(8)
C32 C40 1.413(8)
C32 N3 1.448(8)
C33 C37 1.388(9)
C33 C34 1.508(9)
C34 C35 1.548(10)
C34 C36 1.553(10)
C34 H34 1.0000
C35 H35A 0.9800
C35 H35B 0.9800
C35 H35C 0.9800
C36 H36A 0.9800
C36 H36B 0.9800
C36 H36C 0.9800
C37 C38 1.360(10)
C37 H37 0.9500
C38 C39 1.375(10)
C38 H38 0.9500
C39 C40 1.393(9)
C39 H39 0.9500
C40 C41 1.520(9)
C41 C42 1.527(10)
C41 C43 1.540(9)
C41 H41 1.0000
C42 H42A 0.9800
C42 H42B 0.9800
C42 H42C 0.9800
C43 H43A 0.9800
C43 H43B 0.9800
C43 H43C 0.9800
C44 N4 1.329(7)
C44 N3 1.333(7)
C44 C45 1.515(8)
C45 C50 1.370(9)
C45 C46 1.398(9)
C46 C47 1.375(9)
C46 H46 0.9500
C47 C48 1.366(11)
C47 H47 0.9500
C48 C49 1.378(10)
C48 H48 0.9500
C49 C50 1.380(9)
C49 H49 0.9500
C50 H50 0.9500
C51 C59 1.419(9)
C51 C52 1.425(8)
C51 N4 1.459(7)
C52 C56 1.389(9)
C52 C53 1.516(9)
C53 C54 1.495(9)
C53 C55 1.575(10)
C53 H53 1.0000
C54 H54A 0.9800
C54 H54B 0.9800
C54 H54C 0.9800
C55 H55A 0.9800
C55 H55B 0.9800
C55 H55C 0.9800
C56 C57 1.371(10)
C56 H56 0.9500
C57 C58 1.380(10)
C57 H57 0.9500
C58 C59 1.381(9)
C58 H58 0.9500
C59 C60 1.514(9)
C60 C62 1.532(9)
C60 C61 1.536(8)
C60 H60 1.0000
C61 H61A 0.9800
C61 H61B 0.9800
C61 H61C 0.9800
C62 H62A 0.9800
C62 H62B 0.9800
C62 H62C 0.9800
C63 C64 1.415(13)
C63 H63A 0.9800
C63 H63B 0.9800
C63 H63C 0.9800
C64 O1 1.416(10)
C64 H64A 0.9900
C64 H64B 0.9900
C65 C66 1.421(12)
C65 O1 1.443(11)
C65 H65A 0.9900
C65 H65B 0.9900
C66 H66A 0.9800
C66 H66B 0.9800
C66 H66C 0.9800
C67 C68 1.504(13)
C67 H67A 0.9800
C67 H67B 0.9800
C67 H67C 0.9800
C68 O2 1.303(12)
C68 H68A 0.9900
C68 H68B 0.9900
C69 O2 1.529(12)
C69 C70 1.542(12)
C69 H69A 0.9900
C69 H69B 0.9900
C70 H70A 0.9800
C70 H70B 0.9800
C70 H70C 0.9800
Cl3 Mo2 2.5162(17)
Cl3 Mo1 2.5205(16)
Cl4 Li1 2.286(17)
Cl4 Mo1 2.4428(17)
Cl5 Li1 2.295(16)
Cl5 Mo2 2.4397(18)
Li1 O1 1.869(16)
Mo1 Mo2 2.0761(8)
Mo1 N1 2.112(4)
Mo1 N4 2.178(5)
Mo2 N3 2.140(5)
Mo2 N2 2.165(4)
